data_7718619
loop_
_publ_author_name
'Yarovoy, Spartak S.'
'Mirzaeva, Irina V.'
'Sukhikh, Taisiya S.'
'Mironov, Yuri V.'
'Yanshole, Vadim'
'Brylev, Konstantin A.'

_publ_section_title
;
 Tungsten oxide as a universal source for the synthesis of complexes with
 different nuclearities in WO<sub>3</sub>/chalcogen/NaCN systems.
;
_journal_issue 21
_journal_name_full 'Dalton transactions (Cambridge, England : 2003)'
_journal_page_first 8644
_journal_page_last 8657
_journal_paper_doi 10.1039/d5dt00361j
_journal_volume 54
_journal_year 2025
_chemical_formula_moiety 'C8 H2 Cs2.5 N8 Na1.5 O W'
_chemical_formula_sum 'C8 H2 Cs2.5 N8 Na1.5 O W'
_chemical_formula_weight 776.79
_space_group_crystal_system monoclinic
_space_group_IT_number 14
_space_group_name_Hall '-P 2ybc'
_space_group_name_H-M_alt 'P 1 21/c 1'
_atom_sites_solution_primary dual
_audit_creation_date 2024-10-04
_audit_creation_method
;
Olex2 1.5
(compiled 2024.02.16 svn.r378c4104 for OlexSys, GUI svn.r6928)
;
_audit_update_record
;
2024-10-22 deposited with the CCDC.	2025-04-23 downloaded from the CCDC.
;
_cell_angle_alpha 90
_cell_angle_beta 116.218(3)
_cell_angle_gamma 90
_cell_formula_units_Z 8
_cell_length_a 15.3237(15)
_cell_length_b 14.6485(13)
_cell_length_c 16.7342(14)
_cell_measurement_reflns_used 9433
_cell_measurement_temperature 150(2)
_cell_measurement_theta_max 31.46
_cell_measurement_theta_min 2.78
_cell_volume 3369.9(5)
_computing_cell_refinement 'Bruker SAINT'
_computing_data_collection 'Bruker APEX3'
_computing_data_reduction 'Bruker SAINT'
_computing_molecular_graphics 'Olex2 1.5 (Dolomanov et al., 2009)'
_computing_publication_material 'Olex2 1.5 (Dolomanov et al., 2009)'
_computing_structure_refinement 'SHELXL 2014/7 (Sheldrick, 2015)'
_computing_structure_solution 'SHELXT  (Sheldrick, 2015)'
_diffrn_ambient_temperature 150(2)
_diffrn_detector PIXEL
_diffrn_detector_area_resol_mean 7.41
_diffrn_detector_type 'Bruker PHOTON III area detector'
_diffrn_measured_fraction_theta_full 0.999
_diffrn_measured_fraction_theta_max 0.995
_diffrn_measurement_device 'three-circle diffractometer'
_diffrn_measurement_device_type 'Bruker D8 Venture diffractometer'
_diffrn_measurement_method '\w and \f scans'
_diffrn_radiation_monochromator 'Incoatec HELIOS multilayer mirrors'
_diffrn_radiation_type MoK\a
_diffrn_radiation_wavelength 0.71073
_diffrn_reflns_av_R_equivalents 0.0530
_diffrn_reflns_av_unetI/netI 0.0473
_diffrn_reflns_Laue_measured_fraction_full 0.999
_diffrn_reflns_Laue_measured_fraction_max 0.995
_diffrn_reflns_limit_h_max 20
_diffrn_reflns_limit_h_min -22
_diffrn_reflns_limit_k_max 21
_diffrn_reflns_limit_k_min -21
_diffrn_reflns_limit_l_max 24
_diffrn_reflns_limit_l_min -1
_diffrn_reflns_number 11159
_diffrn_reflns_point_group_measured_fraction_full 0.999
_diffrn_reflns_point_group_measured_fraction_max 0.995
_diffrn_reflns_theta_full 25.242
_diffrn_reflns_theta_max 31.527
_diffrn_reflns_theta_min 1.481
_diffrn_source 'Incoatec IuS3.0 microfocus X-ray tube'
_diffrn_source_current 1.4
_diffrn_source_power 0.07
_diffrn_source_voltage 50.0
_exptl_absorpt_coefficient_mu 12.228
_exptl_absorpt_correction_T_max 0.0526
_exptl_absorpt_correction_T_min 0.0199
_exptl_absorpt_correction_type multi-scan
_exptl_absorpt_process_details
;
SADABS-2016/2 (Bruker,2016/2) was used for absorption correction.
wR2(int) was 0.1336 before and 0.0678 after correction.
The Ratio of minimum to maximum transmission is 0.3783.
The \l/2 correction factor is Not present.
;
_exptl_crystal_colour yellow
_exptl_crystal_colour_primary yellow
_exptl_crystal_density_diffrn 3.062
_exptl_crystal_description block
_exptl_crystal_F_000 2736
_exptl_crystal_size_max 0.11
_exptl_crystal_size_mid 0.06
_exptl_crystal_size_min 0.05
_refine_diff_density_max 1.081
_refine_diff_density_min -1.367
_refine_diff_density_rms 0.257
_refine_ls_extinction_method none
_refine_ls_goodness_of_fit_ref 1.051
_refine_ls_hydrogen_treatment undef
_refine_ls_matrix_type full
_refine_ls_number_parameters 398
_refine_ls_number_reflns 11159
_refine_ls_number_restraints 0
_refine_ls_restrained_S_all 1.051
_refine_ls_R_factor_all 0.0485
_refine_ls_R_factor_gt 0.0368
_refine_ls_shift/su_max 0.001
_refine_ls_shift/su_mean 0.000
_refine_ls_structure_factor_coef Fsqd
_refine_ls_weighting_details 'w=1/[\s^2^(Fo^2^)+(0.0195P)^2^+17.9240P] where P=(Fo^2^+2Fc^2^)/3'
_refine_ls_weighting_scheme calc
_refine_ls_wR_factor_gt 0.0744
_refine_ls_wR_factor_ref 0.0787
_reflns_Friedel_coverage 0.000
_reflns_number_gt 9310
_reflns_number_total 11159
_reflns_threshold_expression 'I > 2\s(I)'
_cod_data_source_file d5dt00361j2.cif
_cod_data_source_block ys2190
_cod_depositor_comments 'Adding full bibliography for 7718618--7718621.cif.'
_cod_original_formula_sum 'C8 H2 Cs2.50 N8 Na1.50 O W'
_cod_database_code 7718619
_shelx_shelxl_version_number 2014/7
_shelx_space_group_comment
;
The symmetry employed for this shelxl refinement is uniquely defined
by the following loop, which should always be used as a source of
symmetry information in preference to the above space-group names.
They are only intended as comments.
;
_shelx_estimated_absorpt_t_max 0.580
_shelx_estimated_absorpt_t_min 0.346
_olex2_refinement_description
;
1. Twinned data refinement
 Scales: 0.9225(11)
 0.0775(11)
;
_olex2_submission_special_instructions 'No special instructions were received'

loop_
_space_group_symop_operation_xyz
'x, y, z'
'-x, y+1/2, -z+1/2'
'-x, -y, -z'
'x, -y-1/2, z-1/2'

loop_
_atom_site_label
_atom_site_type_symbol
_atom_site_fract_x
_atom_site_fract_y
_atom_site_fract_z
_atom_site_U_iso_or_equiv
_atom_site_adp_type
_atom_site_occupancy
_atom_site_site_symmetry_order
_atom_site_calc_flag
_atom_site_refinement_flags_posn
_atom_site_refinement_flags_adp
_atom_site_refinement_flags_occupancy
_atom_site_disorder_assembly
_atom_site_disorder_group
W1 W 0.18061(2) 0.24134(2) 0.13043(2) 0.01681(5) Uani 1 1 d . . . . .
W2 W 0.30918(2) 0.72700(2) 0.37423(2) 0.01585(5) Uani 1 1 d . . . . .
Cs1 Cs 0.34121(3) 0.39972(3) 0.44439(3) 0.03067(9) Uani 1 1 d . . . . .
Cs2 Cs 0.66857(3) 0.95074(3) 0.62182(3) 0.03215(9) Uani 1 1 d . . . . .
Cs3 Cs 0.55060(3) 0.19521(3) 0.31251(3) 0.02425(8) Uani 1 1 d . . . . .
Cs4 Cs -0.16479(3) 0.09372(3) -0.08129(3) 0.02758(8) Uani 1 1 d . . . . .
Cs5 Cs 0.02911(3) 0.33032(3) -0.14706(3) 0.02725(8) Uani 1 1 d . . . . .
Na1 Na 0.47370(17) 0.54013(16) 0.70178(16) 0.0222(5) Uani 1 1 d . . . . .
Na2 Na 0.02538(17) 0.45472(16) 0.31117(15) 0.0211(5) Uani 1 1 d . . . . .
Na3 Na 0.14357(19) 0.59568(17) 0.01997(16) 0.0257(5) Uani 1 1 d . . . . .
O1 O 0.0374(3) 0.5463(3) -0.1377(3) 0.0298(10) Uani 1 1 d . . . . .
O2 O 0.5677(5) 0.5156(4) 0.8775(4) 0.0592(18) Uani 1 1 d . . . . .
N1 N 0.3662(4) 0.6149(4) 0.5634(3) 0.0263(11) Uani 1 1 d . . . . .
N2 N 0.4512(4) 0.5617(4) 0.3645(4) 0.0278(11) Uani 1 1 d . . . . .
N3 N 0.3870(4) 0.3473(4) 0.2622(4) 0.0298(12) Uani 1 1 d . . . . .
N4 N 0.1167(5) 0.4554(4) 0.0699(4) 0.0360(13) Uani 1 1 d . . . . .
N5 N 0.2678(4) 0.3049(4) -0.0109(4) 0.0340(13) Uani 1 1 d . . . . .
N6 N 0.1344(4) 0.3307(4) 0.2897(3) 0.0259(11) Uani 1 1 d . . . . .
N7 N 0.2185(4) 0.6638(4) 0.1635(4) 0.0329(13) Uani 1 1 d . . . . .
N8 N 0.3873(4) 0.8751(4) 0.2716(4) 0.0281(11) Uani 1 1 d . . . . .
N9 N 0.1074(4) 0.8418(4) 0.2531(4) 0.0256(11) Uani 1 1 d . . . . .
N10 N 0.0809(4) 0.0973(4) -0.0388(3) 0.0269(11) Uani 1 1 d . . . . .
N11 N 0.5268(4) 0.7926(5) 0.5262(4) 0.0354(14) Uani 1 1 d . . . . .
N12 N 0.3552(4) 0.0861(4) 0.1832(4) 0.0277(11) Uani 1 1 d . . . . .
N13 N 0.1375(4) 0.5759(4) 0.3451(4) 0.0320(12) Uani 1 1 d . . . . .
N14 N 0.2854(4) 0.8934(4) 0.4961(4) 0.0277(11) Uani 1 1 d . . . . .
N15 N -0.0582(4) 0.2646(4) 0.0372(4) 0.0327(13) Uani 1 1 d . . . . .
N16 N 0.1092(4) 0.0663(4) 0.2135(4) 0.0283(11) Uani 1 1 d . . . . .
C1 C 0.2901(4) 0.8329(4) 0.4532(4) 0.0223(11) Uani 1 1 d . . . . .
C2 C 0.2514(4) 0.6816(4) 0.2374(4) 0.0238(12) Uani 1 1 d . . . . .
C3 C 0.3604(4) 0.8251(4) 0.3092(4) 0.0219(11) Uani 1 1 d . . . . .
C4 C 0.3439(4) 0.6540(4) 0.4974(4) 0.0200(11) Uani 1 1 d . . . . .
C5 C 0.3147(4) 0.3103(4) 0.2177(4) 0.0230(12) Uani 1 1 d . . . . .
C6 C 0.1366(4) 0.1269(4) 0.1864(4) 0.0216(11) Uani 1 1 d . . . . .
C7 C 0.2952(4) 0.1409(4) 0.1655(4) 0.0223(11) Uani 1 1 d . . . . .
C8 C 0.1780(4) 0.8018(4) 0.2982(4) 0.0222(11) Uani 1 1 d . . . . .
C9 C 0.2408(4) 0.2797(4) 0.0394(4) 0.0236(12) Uani 1 1 d . . . . .
C10 C 0.4011(4) 0.6184(4) 0.3681(4) 0.0221(11) Uani 1 1 d . . . . .
C11 C 0.1427(5) 0.3812(4) 0.0922(4) 0.0248(12) Uani 1 1 d . . . . .
C12 C 0.1958(4) 0.6300(4) 0.3566(4) 0.0228(12) Uani 1 1 d . . . . .
C13 C 0.0250(5) 0.2541(4) 0.0713(4) 0.0250(12) Uani 1 1 d . . . . .
C14 C 0.4537(4) 0.7694(4) 0.4705(4) 0.0214(11) Uani 1 1 d . . . . .
C15 C 0.1178(4) 0.1475(4) 0.0198(4) 0.0227(11) Uani 1 1 d . . . . .
C16 C 0.1540(4) 0.2972(4) 0.2374(4) 0.0218(11) Uani 1 1 d . . . . .

loop_
_atom_site_aniso_label
_atom_site_aniso_U_11
_atom_site_aniso_U_22
_atom_site_aniso_U_33
_atom_site_aniso_U_23
_atom_site_aniso_U_13
_atom_site_aniso_U_12
W1 0.01734(10) 0.01656(10) 0.01640(10) -0.00014(8) 0.00733(8) -0.00006(8)
W2 0.01626(10) 0.01576(10) 0.01577(10) 0.00031(8) 0.00729(8) 0.00013(7)
Cs1 0.0288(2) 0.0281(2) 0.0300(2) -0.00121(16) 0.00831(16) -0.00282(15)
Cs2 0.0370(2) 0.0307(2) 0.0288(2) -0.00284(17) 0.01451(17) -0.00397(17)
Cs3 0.02400(17) 0.02375(18) 0.02536(18) -0.00266(14) 0.01122(15) -0.00212(14)
Cs4 0.02571(18) 0.02611(19) 0.0312(2) -0.00098(16) 0.01289(16) -0.00105(14)
Cs5 0.02685(19) 0.02504(19) 0.02682(19) 0.00060(15) 0.00908(15) -0.00058(15)
Na1 0.0240(12) 0.0200(11) 0.0241(11) -0.0025(9) 0.0120(10) 0.0006(9)
Na2 0.0215(11) 0.0199(11) 0.0192(11) 0.0006(9) 0.0068(9) -0.0033(9)
Na3 0.0317(14) 0.0216(12) 0.0239(12) 0.0010(10) 0.0125(11) -0.0002(10)
O1 0.037(3) 0.026(2) 0.028(2) 0.0005(19) 0.016(2) -0.0004(19)
O2 0.067(4) 0.038(3) 0.050(4) 0.002(3) 0.005(3) 0.010(3)
N1 0.028(3) 0.027(3) 0.018(2) -0.003(2) 0.006(2) -0.005(2)
N2 0.025(3) 0.025(3) 0.034(3) 0.001(2) 0.014(2) 0.003(2)
N3 0.019(2) 0.028(3) 0.039(3) -0.008(2) 0.009(2) -0.006(2)
N4 0.038(3) 0.024(3) 0.048(4) 0.006(3) 0.022(3) 0.002(2)
N5 0.033(3) 0.038(3) 0.035(3) 0.005(3) 0.020(3) 0.003(3)
N6 0.025(3) 0.030(3) 0.021(2) -0.002(2) 0.009(2) 0.000(2)
N7 0.037(3) 0.037(3) 0.022(3) -0.005(2) 0.011(2) -0.002(3)
N8 0.033(3) 0.024(3) 0.030(3) 0.000(2) 0.016(2) -0.004(2)
N9 0.026(3) 0.020(3) 0.028(3) -0.002(2) 0.009(2) 0.002(2)
N10 0.029(3) 0.026(3) 0.023(3) -0.001(2) 0.010(2) -0.003(2)
N11 0.023(3) 0.048(4) 0.034(3) -0.010(3) 0.011(2) -0.009(3)
N12 0.024(3) 0.025(3) 0.034(3) 0.001(2) 0.013(2) 0.001(2)
N13 0.027(3) 0.032(3) 0.033(3) 0.003(2) 0.009(2) -0.007(2)
N14 0.031(3) 0.025(3) 0.029(3) -0.005(2) 0.016(2) 0.002(2)
N15 0.025(3) 0.027(3) 0.041(3) -0.005(3) 0.010(2) 0.003(2)
N16 0.028(3) 0.024(3) 0.036(3) 0.002(2) 0.016(2) -0.002(2)
C1 0.022(3) 0.024(3) 0.022(3) 0.005(2) 0.010(2) 0.003(2)
C2 0.023(3) 0.024(3) 0.025(3) 0.005(2) 0.011(2) 0.005(2)
C3 0.021(3) 0.024(3) 0.021(3) -0.001(2) 0.010(2) 0.001(2)
C4 0.017(2) 0.022(3) 0.019(3) -0.001(2) 0.006(2) -0.002(2)
C5 0.024(3) 0.017(3) 0.027(3) -0.001(2) 0.010(2) 0.003(2)
C6 0.023(3) 0.019(3) 0.023(3) -0.003(2) 0.010(2) -0.002(2)
C7 0.023(3) 0.023(3) 0.018(3) -0.003(2) 0.007(2) -0.002(2)
C8 0.022(3) 0.019(3) 0.025(3) -0.001(2) 0.010(2) -0.002(2)
C9 0.025(3) 0.025(3) 0.023(3) 0.000(2) 0.012(2) -0.001(2)
C10 0.025(3) 0.022(3) 0.021(3) -0.002(2) 0.012(2) -0.003(2)
C11 0.028(3) 0.022(3) 0.028(3) 0.000(2) 0.016(3) -0.003(2)
C12 0.021(3) 0.027(3) 0.016(3) 0.006(2) 0.004(2) 0.004(2)
C13 0.026(3) 0.019(3) 0.027(3) -0.004(2) 0.010(2) 0.002(2)
C14 0.019(3) 0.023(3) 0.024(3) -0.004(2) 0.011(2) -0.001(2)
C15 0.020(3) 0.026(3) 0.024(3) -0.001(2) 0.012(2) -0.002(2)
C16 0.027(3) 0.017(3) 0.023(3) 0.004(2) 0.012(2) 0.000(2)

loop_
_atom_type_symbol
_atom_type_description
_atom_type_scat_dispersion_real
_atom_type_scat_dispersion_imag
_atom_type_scat_source
C C 0.0033 0.0016 'International Tables Vol C Tables 4.2.6.8 and 6.1.1.4'
Cs Cs -0.3680 2.1192 'International Tables Vol C Tables 4.2.6.8 and 6.1.1.4'
H H 0.0000 0.0000 'International Tables Vol C Tables 4.2.6.8 and 6.1.1.4'
N N 0.0061 0.0033 'International Tables Vol C Tables 4.2.6.8 and 6.1.1.4'
Na Na 0.0362 0.0249 'International Tables Vol C Tables 4.2.6.8 and 6.1.1.4'
O O 0.0106 0.0060 'International Tables Vol C Tables 4.2.6.8 and 6.1.1.4'
W W -0.8490 6.8722 'International Tables Vol C Tables 4.2.6.8 and 6.1.1.4'

loop_
_geom_angle_atom_site_label_1
_geom_angle_atom_site_label_2
_geom_angle_atom_site_label_3
_geom_angle
_geom_angle_site_symmetry_1
_geom_angle_site_symmetry_3
_geom_angle_publ_flag
C5 W1 Cs5 118.39(16) . . ?
C5 W1 C9 77.4(2) . . ?
C6 W1 Cs5 124.64(16) . . ?
C6 W1 C5 116.9(2) . . ?
C6 W1 C9 144.2(2) . . ?
C7 W1 Cs5 118.49(15) . . ?
C7 W1 C5 73.8(2) . . ?
C7 W1 C6 74.2(2) . . ?
C7 W1 C9 79.7(2) . . ?
C9 W1 Cs5 50.94(17) . . ?
C11 W1 Cs5 56.84(17) . . ?
C11 W1 C5 78.9(2) . . ?
C11 W1 C6 140.4(2) . . ?
C11 W1 C7 144.0(2) . . ?
C11 W1 C9 71.8(2) . . ?
C11 W1 C15 113.1(2) . . ?
C11 W1 C16 76.1(2) . . ?
C13 W1 Cs5 61.62(17) . . ?
C13 W1 C5 142.8(2) . . ?
C13 W1 C6 76.8(2) . . ?
C13 W1 C7 141.9(2) . . ?
C13 W1 C9 112.5(2) . . ?
C13 W1 C11 71.4(2) . . ?
C13 W1 C15 71.2(2) . . ?
C13 W1 C16 76.8(2) . . ?
C15 W1 Cs5 56.87(17) . . ?
C15 W1 C5 143.4(2) . . ?
C15 W1 C6 76.8(2) . . ?
C15 W1 C7 78.5(2) . . ?
C15 W1 C9 74.4(2) . . ?
C15 W1 C16 140.6(2) . . ?
C16 W1 Cs5 124.04(16) . . ?
C16 W1 C5 74.7(2) . . ?
C16 W1 C6 74.1(2) . . ?
C16 W1 C7 117.4(2) . . ?
C16 W1 C9 140.8(2) . . ?
C1 W2 C2 140.6(2) . . ?
C1 W2 C3 90.5(2) . . ?
C1 W2 C4 79.2(2) . . ?
C1 W2 C8 69.4(2) . . ?
C1 W2 C10 146.5(2) . . ?
C1 W2 C12 103.8(2) . . ?
C1 W2 C14 73.0(2) . . ?
C2 W2 C4 131.9(2) . . ?
C2 W2 C14 132.7(2) . . ?
C3 W2 C2 74.9(2) . . ?
C3 W2 C4 145.0(2) . . ?
C3 W2 C10 94.4(2) . . ?
C3 W2 C12 145.3(2) . . ?
C3 W2 C14 72.8(2) . . ?
C4 W2 C14 72.2(2) . . ?
C8 W2 C2 72.0(2) . . ?
C8 W2 C3 79.3(2) . . ?
C8 W2 C4 126.0(2) . . ?
C8 W2 C10 144.0(2) . . ?
C8 W2 C12 76.6(2) . . ?
C8 W2 C14 132.4(2) . . ?
C10 W2 C2 72.2(2) . . ?
C10 W2 C4 77.9(2) . . ?
C10 W2 C12 90.7(2) . . ?
C10 W2 C14 76.9(2) . . ?
C12 W2 C2 74.0(2) . . ?
C12 W2 C4 69.6(2) . . ?
C12 W2 C14 141.5(2) . . ?
N2 Cs1 N2 80.73(14) 3_666 . ?
N2 Cs1 N3 112.91(13) 3_666 . ?
N2 Cs1 N3 60.04(13) . . ?
N5 Cs1 N2 160.74(13) 4_566 . ?
N5 Cs1 N2 101.63(14) 4_566 3_666 ?
N5 Cs1 N3 102.21(13) 4_566 . ?
N6 Cs1 N2 167.41(13) . 3_666 ?
N6 Cs1 N2 111.84(13) . . ?
N6 Cs1 N3 74.78(12) . . ?
N6 Cs1 N5 66.38(15) . 4_566 ?
N6 Cs1 N11 99.64(14) . 3_666 ?
N11 Cs1 N2 75.62(14) 3_666 3_666 ?
N11 Cs1 N2 105.22(13) 3_666 . ?
N11 Cs1 N3 66.80(14) 3_666 . ?
N11 Cs1 N5 57.81(14) 3_666 4_566 ?
N5 Cs2 N8 172.99(14) 2_655 3_676 ?
N5 Cs2 N14 85.14(14) 2_655 3_676 ?
N5 Cs2 N16 88.17(15) 2_655 3_666 ?
N11 Cs2 N5 62.12(15) . 2_655 ?
N11 Cs2 N8 123.06(14) . 3_676 ?
N11 Cs2 N14 119.78(15) . 3_676 ?
N11 Cs2 N16 127.11(16) . 3_666 ?
N14 Cs2 N8 87.99(13) 3_676 3_676 ?
N14 Cs2 N16 97.88(14) 3_676 3_666 ?
N16 Cs2 N8 91.41(14) 3_666 3_676 ?
O2 Cs3 N1 128.82(14) 4_565 3_666 ?
O2 Cs3 N8 154.38(16) 4_565 2_645 ?
O2 Cs3 N14 52.65(14) 4_565 3_666 ?
N3 Cs3 O2 133.91(16) . 4_565 ?
N3 Cs3 N1 67.88(14) . 3_666 ?
N3 Cs3 N8 70.81(14) . 2_645 ?
N3 Cs3 N12 77.33(14) . . ?
N3 Cs3 N14 134.30(14) . 3_666 ?
N8 Cs3 N1 60.27(13) 2_645 3_666 ?
N8 Cs3 N14 118.71(14) 2_645 3_666 ?
N12 Cs3 O2 70.62(15) . 4_565 ?
N12 Cs3 N1 143.78(13) . 3_666 ?
N12 Cs3 N8 117.53(14) . 2_645 ?
N12 Cs3 N14 122.09(14) . 3_666 ?
N14 Cs3 N1 79.07(13) 3_666 3_666 ?
N1 Cs4 N9 130.30(12) 2_545 3_565 ?
N1 Cs4 N10 163.51(13) 2_545 . ?
N1 Cs4 N10 98.81(13) 2_545 3 ?
N9 Cs4 N10 61.60(12) 3_565 . ?
N10 Cs4 N9 123.40(12) 3 3_565 ?
N10 Cs4 N10 78.33(14) 3 . ?
N15 Cs4 N1 96.61(14) . 2_545 ?
N15 Cs4 N9 93.09(14) . 3_565 ?
N15 Cs4 N10 69.56(13) . . ?
N15 Cs4 N10 109.26(14) . 3 ?
O1 Cs5 N5 93.95(14) . . ?
O1 Cs5 N6 135.90(12) . 4_565 ?
O1 Cs5 N9 143.38(13) . 3_565 ?
O1 Cs5 N16 64.78(12) . 4_565 ?
N5 Cs5 N16 84.34(14) . 4_565 ?
N6 Cs5 N5 66.28(14) 4_565 . ?
N6 Cs5 N16 73.98(13) 4_565 4_565 ?
N9 Cs5 N5 121.83(14) 3_565 . ?
N9 Cs5 N6 63.72(13) 3_565 4_565 ?
N9 Cs5 N16 107.93(13) 3_565 4_565 ?
Cs1 Na1 Cs1 72.07(4) . 3_666 ?
Cs1 Na1 Cs2 110.78(5) . 2_646 ?
Cs2 Na1 Cs1 170.47(6) 2_646 3_666 ?
Cs3 Na1 Cs1 87.89(5) 4_566 . ?
Cs3 Na1 Cs1 107.46(5) 4_566 3_666 ?
Cs3 Na1 Cs1 80.82(4) 3_666 3_666 ?
Cs3 Na1 Cs1 114.66(6) 3_666 . ?
Cs3 Na1 Cs2 64.13(4) 4_566 2_646 ?
Cs3 Na1 Cs2 105.38(5) 3_666 2_646 ?
Cs3 Na1 Cs3 157.45(7) 4_566 3_666 ?
Cs3 Na1 Cs4 115.30(6) 4_566 2 ?
Cs3 Na1 Cs4 74.63(4) 3_666 2 ?
Cs4 Na1 Cs1 121.72(5) 2 3_666 ?
Cs4 Na1 Cs1 71.94(4) 2 . ?
Cs4 Na1 Cs2 67.44(3) 2 2_646 ?
O2 Na1 Cs1 144.21(16) . . ?
O2 Na1 Cs1 117.06(17) . 3_666 ?
O2 Na1 Cs2 55.13(16) . 2_646 ?
O2 Na1 Cs3 56.36(14) . 4_566 ?
O2 Na1 Cs3 101.11(15) . 3_666 ?
O2 Na1 Cs4 119.10(17) . 2 ?
N1 Na1 Cs1 73.92(14) . 3_666 ?
N1 Na1 Cs1 56.62(13) . . ?
N1 Na1 Cs2 115.40(15) . 2_646 ?
N1 Na1 Cs3 59.09(14) . 3_666 ?
N1 Na1 Cs3 142.93(15) . 4_566 ?
N1 Na1 Cs4 48.05(13) . 2 ?
N1 Na1 O2 157.0(2) . . ?
N1 Na1 N2 95.7(2) . 3_666 ?
N1 Na1 N3 94.5(2) . 3_666 ?
N1 Na1 N8 86.8(2) . 4_576 ?
N1 Na1 N12 93.7(2) . 4_566 ?
N2 Na1 Cs1 50.95(14) 3_666 . ?
N2 Na1 Cs1 49.00(14) 3_666 3_666 ?
N2 Na1 Cs2 125.20(15) 3_666 2_646 ?
N2 Na1 Cs3 129.42(16) 3_666 3_666 ?
N2 Na1 Cs3 64.12(14) 3_666 4_566 ?
N2 Na1 Cs4 122.72(15) 3_666 2 ?
N2 Na1 O2 106.6(2) 3_666 . ?
N2 Na1 N3 89.4(2) 3_666 3_666 ?
N2 Na1 N8 172.4(2) 3_666 4_576 ?
N2 Na1 N12 87.3(2) 3_666 4_566 ?
N3 Na1 Cs1 49.44(14) 3_666 3_666 ?
N3 Na1 Cs1 120.80(15) 3_666 . ?
N3 Na1 Cs2 128.42(15) 3_666 2_646 ?
N3 Na1 Cs3 54.40(14) 3_666 3_666 ?
N3 Na1 Cs3 114.81(15) 3_666 4_566 ?
N3 Na1 Cs4 128.55(15) 3_666 2 ?
N3 Na1 O2 80.7(2) 3_666 . ?
N8 Na1 Cs1 126.34(16) 4_576 . ?
N8 Na1 Cs1 138.52(15) 4_576 3_666 ?
N8 Na1 Cs2 47.60(14) 4_576 2_646 ?
N8 Na1 Cs3 57.89(14) 4_576 3_666 ?
N8 Na1 Cs3 109.82(15) 4_576 4_566 ?
N8 Na1 Cs4 54.56(14) 4_576 2 ?
N8 Na1 O2 71.7(2) 4_576 . ?
N8 Na1 N3 97.6(2) 4_576 3_666 ?
N8 Na1 N12 85.4(2) 4_576 4_566 ?
N12 Na1 Cs1 131.31(15) 4_566 3_666 ?
N12 Na1 Cs1 62.40(14) 4_566 . ?
N12 Na1 Cs2 49.02(13) 4_566 2_646 ?
N12 Na1 Cs3 56.67(14) 4_566 4_566 ?
N12 Na1 Cs3 132.94(15) 4_566 3_666 ?
N12 Na1 Cs4 59.54(13) 4_566 2 ?
N12 Na1 O2 92.7(2) 4_566 . ?
N12 Na1 N3 171.4(2) 4_566 3_666 ?
Cs1 Na2 Cs4 69.55(3) . 2 ?
Cs4 Na2 Cs1 125.36(5) 4_566 . ?
Cs4 Na2 Cs4 75.76(4) 4_566 2 ?
Cs4 Na2 Cs5 73.59(4) 4_566 4_566 ?
Cs5 Na2 Cs1 109.79(5) 3_565 . ?
Cs5 Na2 Cs1 78.74(4) 4_566 . ?
Cs5 Na2 Cs4 101.15(5) 3_565 2 ?
Cs5 Na2 Cs4 117.50(6) 3_565 4_566 ?
Cs5 Na2 Cs4 108.19(5) 4_566 2 ?
Cs5 Na2 Cs5 150.52(6) 3_565 4_566 ?
O1 Na2 Cs1 109.99(12) 3_565 . ?
O1 Na2 Cs4 152.30(13) 3_565 2 ?
O1 Na2 Cs4 119.95(13) 3_565 4_566 ?
O1 Na2 Cs5 98.55(12) 3_565 4_566 ?
O1 Na2 Cs5 51.99(11) 3_565 3_565 ?
N6 Na2 Cs1 46.69(12) . . ?
N6 Na2 Cs4 124.34(14) . 4_566 ?
N6 Na2 Cs4 113.75(13) . 2 ?
N6 Na2 Cs5 50.97(13) . 4_566 ?
N6 Na2 Cs5 113.93(14) . 3_565 ?
N6 Na2 O1 77.70(17) . 3_565 ?
N9 Na2 Cs1 127.28(15) 2_545 . ?
N9 Na2 Cs4 131.97(15) 2_545 2 ?
N9 Na2 Cs4 57.84(13) 2_545 4_566 ?
N9 Na2 Cs5 110.19(14) 2_545 3_565 ?
N9 Na2 Cs5 50.14(13) 2_545 4_566 ?
N9 Na2 O1 71.66(17) 2_545 3_565 ?
N9 Na2 N6 85.87(19) 2_545 . ?
N9 Na2 N16 84.61(19) 2_545 2 ?
N10 Na2 Cs1 67.04(14) 4_566 . ?
N10 Na2 Cs4 58.47(14) 4_566 4_566 ?
N10 Na2 Cs4 45.96(14) 4_566 2 ?
N10 Na2 Cs5 62.59(14) 4_566 4_566 ?
N10 Na2 Cs5 146.88(16) 4_566 3_565 ?
N10 Na2 O1 161.1(2) 4_566 3_565 ?
N10 Na2 N6 88.31(19) 4_566 . ?
N10 Na2 N9 95.0(2) 4_566 2_545 ?
N10 Na2 N16 105.3(2) 4_566 2 ?
N13 Na2 Cs1 59.77(16) . . ?
N13 Na2 Cs4 56.67(15) . 2 ?
N13 Na2 Cs4 127.38(17) . 4_566 ?
N13 Na2 Cs5 58.92(15) . 3_565 ?
N13 Na2 Cs5 138.40(17) . 4_566 ?
N13 Na2 O1 98.21(19) . 3_565 ?
N13 Na2 N6 96.6(2) . . ?
N13 Na2 N9 168.9(2) . 2_545 ?
N13 Na2 N10 95.9(2) . 4_566 ?
N13 Na2 N16 90.4(2) . 2 ?
N16 Na2 Cs1 146.77(15) 2 . ?
N16 Na2 Cs4 59.72(13) 2 4_566 ?
N16 Na2 Cs4 82.14(14) 2 2 ?
N16 Na2 Cs5 128.18(15) 2 4_566 ?
N16 Na2 Cs5 58.08(13) 2 3_565 ?
N16 Na2 O1 87.06(18) 2 3_565 ?
N16 Na2 N6 164.0(2) 2 . ?
Cs3 Na3 Cs2 76.81(4) 2_655 2_645 ?
Cs3 Na3 Cs4 66.03(3) 2_655 3_565 ?
Cs3 Na3 Cs5 130.97(6) 2_655 . ?
Cs4 Na3 Cs2 121.86(5) 3_565 2_645 ?
Cs4 Na3 Cs5 157.20(6) 3_565 . ?
Cs5 Na3 Cs2 59.88(3) . 2_645 ?
Cs5 Na3 Cs2 169.51(6) 3_565 2_645 ?
Cs5 Na3 Cs3 108.40(5) 3_565 2_655 ?
Cs5 Na3 Cs4 68.52(4) 3_565 3_565 ?
Cs5 Na3 Cs5 111.39(5) 3_565 . ?
O1 Na3 Cs2 67.50(12) . 2_645 ?
O1 Na3 Cs3 139.21(13) . 2_655 ?
O1 Na3 Cs4 117.56(13) . 3_565 ?
O1 Na3 Cs5 110.16(13) . 3_565 ?
O1 Na3 Cs5 39.94(11) . . ?
O1 Na3 C1 87.41(17) . 4_575 ?
N4 Na3 Cs2 91.47(17) . 2_645 ?
N4 Na3 Cs3 111.29(18) . 2_655 ?
N4 Na3 Cs4 142.54(18) . 3_565 ?
N4 Na3 Cs5 78.18(16) . 3_565 ?
N4 Na3 Cs5 52.94(17) . . ?
N4 Na3 O1 89.3(2) . . ?
N4 Na3 N7 95.2(2) . . ?
N4 Na3 N14 116.0(2) . 4_575 ?
N4 Na3 N15 138.5(2) . 3_565 ?
N4 Na3 C1 134.5(2) . 4_575 ?
N7 Na3 Cs2 122.79(17) . 2_645 ?
N7 Na3 Cs3 47.98(15) . 2_655 ?
N7 Na3 Cs4 53.83(16) . 3_565 ?
N7 Na3 Cs5 147.49(17) . . ?
N7 Na3 Cs5 60.74(15) . 3_565 ?
N7 Na3 O1 168.5(2) . . ?
N7 Na3 N14 94.1(2) . 4_575 ?
N7 Na3 N15 88.8(2) . 3_565 ?
N7 Na3 C1 96.8(2) . 4_575 ?
N14 Na3 Cs2 35.00(14) 4_575 2_645 ?
N14 Na3 Cs3 46.21(15) 4_575 2_655 ?
N14 Na3 Cs4 89.51(15) 4_575 3_565 ?
N14 Na3 Cs5 153.16(17) 4_575 3_565 ?
N14 Na3 Cs5 94.87(15) 4_575 . ?
N14 Na3 O1 93.35(19) 4_575 . ?
N14 Na3 N15 104.7(2) 4_575 3_565 ?
N14 Na3 C1 19.43(18) 4_575 4_575 ?
N15 Na3 Cs2 120.48(17) 3_565 2_645 ?
N15 Na3 Cs3 101.93(16) 3_565 2_655 ?
N15 Na3 Cs4 38.90(15) 3_565 3_565 ?
N15 Na3 Cs5 118.71(16) 3_565 . ?
N15 Na3 Cs5 68.05(16) 3_565 3_565 ?
N15 Na3 O1 80.81(19) 3_565 . ?
N15 Na3 C1 85.5(2) 3_565 4_575 ?
C1 Na3 Cs2 45.90(12) 4_575 2_645 ?
C1 Na3 Cs3 52.79(12) 4_575 2_655 ?
C1 Na3 Cs4 75.96(12) 4_575 3_565 ?
C1 Na3 Cs5 101.92(12) 4_575 . ?
C1 Na3 Cs5 144.44(14) 4_575 3_565 ?
Na2 O1 Cs5 87.27(14) 3_565 . ?
Na3 O1 Cs5 109.39(16) . . ?
Na3 O1 Na2 155.9(2) . 3_565 ?
Cs2 O2 Cs2 87.87(15) 4_576 2_646 ?
Cs3 O2 Cs2 79.91(15) 4_566 2_646 ?
Cs3 O2 Cs2 115.37(17) 4_566 4_576 ?
Na1 O2 Cs2 163.0(2) . 4_576 ?
Na1 O2 Cs2 89.17(18) . 2_646 ?
Na1 O2 Cs3 80.49(17) . 4_566 ?
Cs3 N1 Cs1 165.47(18) 3_666 . ?
Cs4 N1 Cs1 95.32(13) 2 . ?
Cs4 N1 Cs3 97.96(14) 2 3_666 ?
Na1 N1 Cs1 89.68(17) . . ?
Na1 N1 Cs3 82.65(15) . 3_666 ?
Na1 N1 Cs4 98.10(17) . 2 ?
C4 N1 Cs1 89.5(4) . . ?
C4 N1 Cs3 93.0(4) . 3_666 ?
C4 N1 Cs4 104.1(4) . 2 ?
C4 N1 Na1 157.7(5) . . ?
Cs1 N2 Cs1 99.27(14) 3_666 . ?
Cs1 N2 Cs3 150.13(18) . 2_655 ?
Cs1 N2 Cs3 110.60(15) 3_666 2_655 ?
Na1 N2 Cs1 99.40(18) 3_666 . ?
Na1 N2 Cs1 95.52(17) 3_666 3_666 ?
Na1 N2 Cs3 77.72(15) 3_666 2_655 ?
C10 N2 Cs1 101.4(4) . 3_666 ?
C10 N2 Cs1 91.4(4) . . ?
C10 N2 Cs3 83.4(4) . 2_655 ?
C10 N2 Na1 158.2(5) . 3_666 ?
Cs3 N3 Cs1 111.18(17) . . ?
Na1 N3 Cs1 96.97(17) 3_666 . ?
Na1 N3 Cs3 84.86(16) 3_666 . ?
C5 N3 Cs1 99.2(4) . . ?
C5 N3 Cs3 105.1(4) . . ?
C5 N3 Na1 156.3(5) . 3_666 ?
Na3 N4 Cs5 97.4(2) . . ?
C11 N4 Cs5 77.3(4) . . ?
C11 N4 Na3 148.7(5) . . ?
Cs2 N5 Cs1 103.98(15) 2_645 4_565 ?
Cs2 N5 Cs5 92.93(15) 2_645 . ?
Cs5 N5 Cs1 108.33(18) . 4_565 ?
C9 N5 Cs1 97.9(5) . 4_565 ?
C9 N5 Cs2 157.7(5) . 2_645 ?
C9 N5 Cs5 84.1(4) . . ?
Cs1 N6 Cs5 114.35(16) . 4_566 ?
Na2 N6 Cs1 97.65(17) . . ?
Na2 N6 Cs5 91.13(15) . 4_566 ?
C16 N6 Cs1 104.4(4) . . ?
C16 N6 Cs5 105.5(4) . 4_566 ?
C16 N6 Na2 143.3(5) . . ?
Cs3 N7 Cs4 87.91(14) 2_655 3_565 ?
Cs3 N7 Cs5 170.6(2) 2_655 3_565 ?
Cs5 N7 Cs4 84.21(13) 3_565 3_565 ?
Na3 N7 Cs3 100.87(19) . 2_655 ?
Na3 N7 Cs4 95.57(19) . 3_565 ?
Na3 N7 Cs5 85.00(18) . 3_565 ?
C2 N7 Cs3 84.4(4) . 2_655 ?
C2 N7 Cs4 95.8(5) . 3_565 ?
C2 N7 Cs5 91.3(4) . 3_565 ?
C2 N7 Na3 167.7(6) . . ?
Cs2 N8 Cs4 90.54(13) 3_676 3_565 ?
Cs3 N8 Cs2 174.28(19) 2_655 3_676 ?
Cs3 N8 Cs4 93.66(14) 2_655 3_565 ?
Na1 N8 Cs2 100.52(18) 4_575 3_676 ?
Na1 N8 Cs3 83.32(16) 4_575 2_655 ?
Na1 N8 Cs4 90.82(17) 4_575 3_565 ?
C3 N8 Cs2 87.6(4) . 3_676 ?
C3 N8 Cs3 88.0(4) . 2_655 ?
C3 N8 Cs4 98.0(4) . 3_565 ?
C3 N8 Na1 168.0(5) . 4_575 ?
Cs5 N9 Cs4 95.50(13) 3_565 3_565 ?
Na2 N9 Cs4 85.35(16) 2 3_565 ?
Na2 N9 Cs5 94.26(17) 2 3_565 ?
C8 N9 Cs4 99.7(4) . 3_565 ?
C8 N9 Cs5 98.8(4) . 3_565 ?
C8 N9 Na2 165.4(5) . 2 ?
Cs4 N10 Cs4 101.66(14) 3 . ?
Cs4 N10 Cs5 86.39(12) . . ?
Cs4 N10 Cs5 169.93(17) 3 . ?
Na2 N10 Cs4 86.01(16) 4_565 . ?
Na2 N10 Cs4 103.17(19) 4_565 3 ?
Na2 N10 Cs5 83.24(16) 4_565 . ?
C15 N10 Cs4 96.2(4) . 3 ?
C15 N10 Cs4 105.1(4) . . ?
C15 N10 Cs5 75.7(4) . . ?
C15 N10 Na2 155.3(5) . 4_565 ?
Cs1 N11 Cs3 108.97(18) 3_666 3_666 ?
Cs2 N11 Cs1 108.09(17) . 3_666 ?
Cs2 N11 Cs3 87.83(15) . 3_666 ?
C14 N11 Cs1 100.2(5) . 3_666 ?
C14 N11 Cs2 148.5(6) . . ?
C14 N11 Cs3 96.0(4) . 3_666 ?
Cs2 N12 Cs4 86.24(12) 3_666 3 ?
Cs3 N12 Cs2 84.18(13) . 3_666 ?
Cs3 N12 Cs4 163.40(18) . 3 ?
Na1 N12 Cs2 97.98(18) 4_565 3_666 ?
Na1 N12 Cs3 82.90(16) 4_565 . ?
Na1 N12 Cs4 85.05(16) 4_565 3 ?
C7 N12 Cs2 86.9(4) . 3_666 ?
C7 N12 Cs3 102.9(4) . . ?
C7 N12 Cs4 90.0(4) . 3 ?
C7 N12 Na1 172.8(5) . 4_565 ?
Cs4 N13 Cs1 84.29(12) 2 . ?
Cs5 N13 Cs1 143.38(19) 3_565 . ?
Cs5 N13 Cs4 131.83(18) 3_565 2 ?
Na2 N13 Cs1 87.99(18) . . ?
Na2 N13 Cs4 92.06(18) . 2 ?
Na2 N13 Cs5 85.26(17) . 3_565 ?
C12 N13 Cs1 88.2(4) . . ?
C12 N13 Cs4 93.3(4) . 2 ?
C12 N13 Cs5 94.4(4) . 3_565 ?
C12 N13 Na2 173.0(6) . . ?
Cs2 N14 Cs3 125.11(17) 3_676 3_666 ?
Na3 N14 Cs2 120.5(2) 4_576 3_676 ?
Na3 N14 Cs3 102.78(19) 4_576 3_666 ?
C1 N14 Cs2 94.1(4) . 3_676 ?
C1 N14 Cs3 94.0(4) . 3_666 ?
C1 N14 Na3 117.6(5) . 4_576 ?
Na3 N15 Cs4 112.8(2) 3_565 . ?
C13 N15 Cs4 110.9(4) . . ?
C13 N15 Na3 127.0(5) . 3_565 ?
Cs2 N16 Cs4 91.54(13) 3_666 3 ?
Cs2 N16 Cs5 90.72(14) 3_666 4_566 ?
Cs5 N16 Cs4 164.79(17) 4_566 3 ?
Na2 N16 Cs2 123.7(2) 2_545 3_666 ?
Na2 N16 Cs4 82.82(16) 2_545 3 ?
Na2 N16 Cs5 83.41(15) 2_545 4_566 ?
C6 N16 Cs2 88.0(4) . 3_666 ?
C6 N16 Cs4 91.9(4) . 3 ?
C6 N16 Cs5 103.2(4) . 4_566 ?
C6 N16 Na2 147.8(5) . 2_545 ?
W2 C1 Cs2 109.4(2) . 3_676 ?
W2 C1 Cs3 112.1(2) . 3_666 ?
W2 C1 Na3 141.8(3) . 4_576 ?
Cs2 C1 Cs3 110.08(16) 3_676 3_666 ?
Na3 C1 Cs2 95.53(16) 4_576 3_676 ?
Na3 C1 Cs3 84.11(14) 4_576 3_666 ?
N14 C1 W2 175.1(5) . . ?
N14 C1 Cs2 66.9(4) . 3_676 ?
N14 C1 Cs3 67.3(4) . 3_666 ?
N14 C1 Na3 42.9(4) . 4_576 ?
W2 C2 Cs3 104.1(2) . 2_655 ?
W2 C2 Cs5 106.9(2) . 3_565 ?
Cs3 C2 Cs5 147.13(18) 2_655 3_565 ?
N7 C2 W2 175.2(6) . . ?
N7 C2 Cs3 76.6(4) . 2_655 ?
N7 C2 Cs5 71.6(4) . 3_565 ?
W2 C3 Cs2 109.0(2) . 3_676 ?
W2 C3 Cs3 104.9(2) . 2_655 ?
W2 C3 Cs4 114.1(2) . 3_565 ?
Cs2 C3 Cs4 83.25(13) 3_676 3_565 ?
Cs3 C3 Cs2 146.01(18) 2_655 3_676 ?
Cs3 C3 Cs4 85.63(12) 2_655 3_565 ?
N8 C3 W2 177.2(5) . . ?
N8 C3 Cs2 73.6(4) . 3_676 ?
N8 C3 Cs3 72.6(4) . 2_655 ?
N8 C3 Cs4 64.7(4) . 3_565 ?
W2 C4 Cs1 106.67(19) . . ?
W2 C4 Cs3 111.2(2) . 3_666 ?
W2 C4 Cs4 124.5(2) . 2 ?
Cs3 C4 Cs1 138.92(17) 3_666 . ?
Cs3 C4 Cs4 85.99(12) 3_666 2 ?
Cs4 C4 Cs1 85.50(12) 2 . ?
N1 C4 W2 177.2(5) . . ?
N1 C4 Cs1 72.9(4) . . ?
N1 C4 Cs3 68.4(4) . 3_666 ?
N1 C4 Cs4 58.2(4) . 2 ?
W1 C5 Cs1 118.4(2) . . ?
W1 C5 Cs3 122.5(2) . . ?
Cs3 C5 Cs1 94.31(14) . . ?
N3 C5 W1 178.0(6) . . ?
N3 C5 Cs1 63.5(4) . . ?
N3 C5 Cs3 57.1(4) . . ?
W1 C6 Cs2 110.4(2) . 3_666 ?
W1 C6 Cs4 109.7(2) . 3 ?
W1 C6 Cs5 119.9(2) . 4_566 ?
Cs2 C6 Cs4 85.53(13) 3_666 3 ?
Cs2 C6 Cs5 81.53(12) 3_666 4_566 ?
Cs4 C6 Cs5 130.16(16) 3 4_566 ?
N16 C6 W1 177.2(6) . . ?
N16 C6 Cs2 72.5(4) . 3_666 ?
N16 C6 Cs4 70.4(4) . 3 ?
N16 C6 Cs5 59.8(4) . 4_566 ?
W1 C7 Cs2 105.8(2) . 3_666 ?
W1 C7 Cs3 122.1(2) . . ?
W1 C7 Cs4 106.0(2) . 3 ?
Cs2 C7 Cs3 76.47(11) 3_666 . ?
Cs2 C7 Cs4 81.95(12) 3_666 3 ?
Cs3 C7 Cs4 130.93(17) . 3 ?
N12 C7 W1 178.7(6) . . ?
N12 C7 Cs2 74.4(4) . 3_666 ?
N12 C7 Cs3 59.2(4) . . ?
N12 C7 Cs4 72.8(4) . 3 ?
W2 C8 Cs4 114.0(2) . 3_565 ?
W2 C8 Cs5 116.3(2) . 3_565 ?
Cs5 C8 Cs4 83.66(13) 3_565 3_565 ?
N9 C8 W2 176.6(5) . . ?
N9 C8 Cs4 62.9(4) . 3_565 ?
N9 C8 Cs5 62.6(4) . 3_565 ?
W1 C9 Cs1 119.9(2) . 4_565 ?
W1 C9 Cs5 99.7(2) . . ?
Cs5 C9 Cs1 99.56(15) . 4_565 ?
N5 C9 W1 175.0(6) . . ?
N5 C9 Cs1 64.3(4) . 4_565 ?
N5 C9 Cs5 76.5(4) . . ?
W2 C10 Cs1 110.7(2) . . ?
W2 C10 Cs1 118.2(2) . 3_666 ?
W2 C10 Cs3 101.0(2) . 2_655 ?
Cs1 C10 Cs1 88.88(13) . 3_666 ?
Cs3 C10 Cs1 100.99(14) 2_655 3_666 ?
Cs3 C10 Cs1 137.18(17) 2_655 . ?
N2 C10 W2 178.7(5) . . ?
N2 C10 Cs1 61.4(4) . 3_666 ?
N2 C10 Cs1 70.5(4) . . ?
N2 C10 Cs3 78.0(4) . 2_655 ?
W1 C11 Cs5 93.8(2) . . ?
N4 C11 W1 176.2(6) . . ?
N4 C11 Cs5 84.8(5) . . ?
W2 C12 Cs5 112.3(2) . 3_565 ?
N13 C12 W2 176.6(6) . . ?
N13 C12 Cs5 67.7(4) . 3_565 ?
W1 C13 Cs4 129.1(2) . . ?
W1 C13 Cs5 88.95(19) . . ?
Cs4 C13 Cs5 82.39(13) . . ?
N15 C13 W1 176.6(6) . . ?
N15 C13 Cs4 52.3(4) . . ?
N15 C13 Cs5 88.3(5) . . ?
W2 C14 Cs1 120.0(2) . 3_666 ?
W2 C14 Cs3 108.26(19) . 3_666 ?
Cs3 C14 Cs1 95.46(14) 3_666 3_666 ?
N11 C14 W2 174.3(5) . . ?
N11 C14 Cs1 62.3(4) . 3_666 ?
N11 C14 Cs3 66.1(4) . 3_666 ?
W1 C15 Cs4 114.6(2) . 3 ?
W1 C15 Cs5 93.6(2) . . ?
Cs4 C15 Cs5 151.49(18) 3 . ?
N10 C15 W1 177.3(5) . . ?
N10 C15 Cs4 65.5(4) . 3 ?
N10 C15 Cs5 86.6(4) . . ?
W1 C16 Cs1 125.2(2) . . ?
W1 C16 Cs5 124.2(2) . 4_566 ?
Cs1 C16 Cs5 94.60(13) . 4_566 ?
N6 C16 W1 175.0(5) . . ?
N6 C16 Cs1 58.0(4) . . ?
N6 C16 Cs5 57.3(4) . 4_566 ?

loop_
_geom_bond_atom_site_label_1
_geom_bond_atom_site_label_2
_geom_bond_distance
_geom_bond_site_symmetry_2
_geom_bond_publ_flag
W1 Cs5 4.3733(6) . ?
W1 C5 2.173(6) . ?
W1 C6 2.169(6) . ?
W1 C7 2.164(6) . ?
W1 C9 2.175(6) . ?
W1 C11 2.149(6) . ?
W1 C13 2.149(6) . ?
W1 C15 2.160(6) . ?
W1 C16 2.164(6) . ?
W2 C1 2.140(6) . ?
W2 C2 2.163(6) . ?
W2 C3 2.149(6) . ?
W2 C4 2.169(6) . ?
W2 C8 2.145(6) . ?
W2 C10 2.157(6) . ?
W2 C12 2.161(6) . ?
W2 C14 2.176(6) . ?
Cs1 N2 3.417(6) 3_666 ?
Cs1 N2 3.500(6) . ?
Cs1 N3 3.502(6) . ?
Cs1 N5 3.400(6) 4_566 ?
Cs1 N6 3.242(5) . ?
Cs1 N11 3.376(7) 3_666 ?
Cs2 N5 3.250(6) 2_655 ?
Cs2 N8 3.431(6) 3_676 ?
Cs2 N11 3.094(6) . ?
Cs2 N14 3.291(6) 3_676 ?
Cs2 N16 3.311(6) 3_666 ?
Cs3 O2 3.245(6) 4_565 ?
Cs3 N1 3.367(5) 3_666 ?
Cs3 N3 3.177(6) . ?
Cs3 N8 3.319(6) 2_645 ?
Cs3 N12 3.237(6) . ?
Cs3 N14 3.338(6) 3_666 ?
Cs4 N1 3.245(5) 2_545 ?
Cs4 N9 3.488(5) 3_565 ?
Cs4 N10 3.352(5) 3 ?
Cs4 N10 3.509(5) . ?
Cs4 N15 3.163(6) . ?
Cs5 O1 3.168(5) . ?
Cs5 N5 3.368(6) . ?
Cs5 N6 3.286(5) 4_565 ?
Cs5 N9 3.256(5) 3_565 ?
Cs5 N16 3.431(6) 4_565 ?
Na1 Cs1 4.575(2) 3_666 ?
Na1 Cs2 4.568(2) 2_646 ?
Na1 Cs3 3.892(2) 3_666 ?
Na1 Cs3 3.844(2) 4_566 ?
Na1 Cs4 4.319(2) 2 ?
Na1 O2 2.666(7) . ?
Na1 N1 2.430(6) . ?
Na1 N2 2.430(6) 3_666 ?
Na1 N3 2.550(6) 3_666 ?
Na1 N8 2.454(6) 4_576 ?
Na1 N12 2.512(6) 4_566 ?
Na2 Cs4 4.107(2) 4_566 ?
Na2 Cs4 4.540(2) 2 ?
Na2 Cs5 4.016(2) 3_565 ?
Na2 Cs5 4.230(2) 4_566 ?
Na2 O1 2.624(5) 3_565 ?
Na2 N6 2.598(6) . ?
Na2 N9 2.469(6) 2_545 ?
Na2 N10 2.392(6) 4_566 ?
Na2 N13 2.358(6) . ?
Na2 N16 2.517(6) 2 ?
Na3 Cs2 4.946(3) 2_645 ?
Na3 Cs3 4.510(3) 2_655 ?
Na3 Cs4 4.644(3) 3_565 ?
Na3 Cs5 4.204(3) 3_565 ?
Na3 O1 2.518(5) . ?
Na3 N4 2.321(6) . ?
Na3 N7 2.375(6) . ?
Na3 N14 2.382(6) 4_575 ?
Na3 N15 2.389(6) 3_565 ?
Na3 C1 3.098(6) 4_575 ?
O1 Na2 2.624(5) 3_565 ?
O2 Cs2 3.748(7) 2_646 ?
O2 Cs2 3.711(6) 4_576 ?
O2 Cs3 3.245(6) 4_566 ?
N1 Cs3 3.367(5) 3_666 ?
N1 Cs4 3.245(5) 2 ?
N1 C4 1.154(8) . ?
N2 Cs1 3.417(6) 3_666 ?
N2 Cs3 3.540(6) 2_655 ?
N2 Na1 2.430(6) 3_666 ?
N2 C10 1.151(8) . ?
N3 Na1 2.550(6) 3_666 ?
N3 C5 1.161(8) . ?
N4 C11 1.161(8) . ?
N5 Cs1 3.400(6) 4_565 ?
N5 Cs2 3.250(6) 2_645 ?
N5 C9 1.149(8) . ?
N6 Cs5 3.286(5) 4_566 ?
N6 C16 1.153(8) . ?
N7 Cs3 3.412(6) 2_655 ?
N7 Cs4 3.766(6) 3_565 ?
N7 Cs5 3.682(6) 3_565 ?
N7 C2 1.141(8) . ?
N8 Cs2 3.431(6) 3_676 ?
N8 Cs3 3.319(6) 2_655 ?
N8 Cs4 3.519(6) 3_565 ?
N8 Na1 2.454(6) 4_575 ?
N8 C3 1.155(8) . ?
N9 Cs4 3.488(5) 3_565 ?
N9 Cs5 3.256(5) 3_565 ?
N9 Na2 2.469(6) 2 ?
N9 C8 1.167(8) . ?
N10 Cs4 3.352(5) 3 ?
N10 Na2 2.392(6) 4_565 ?
N10 C15 1.155(8) . ?
N11 Cs1 3.376(7) 3_666 ?
N11 Cs3 3.398(6) 3_666 ?
N11 C14 1.147(8) . ?
N12 Cs2 3.482(6) 3_666 ?
N12 Cs4 3.737(6) 3 ?
N12 Na1 2.512(6) 4_565 ?
N12 C7 1.156(8) . ?
N13 Cs4 3.796(6) 2 ?
N13 Cs5 3.451(6) 3_565 ?
N13 C12 1.146(8) . ?
N14 Cs2 3.291(6) 3_676 ?
N14 Cs3 3.338(6) 3_666 ?
N14 Na3 2.382(6) 4_576 ?
N14 C1 1.163(8) . ?
N15 Na3 2.389(6) 3_565 ?
N15 C13 1.154(8) . ?
N16 Cs2 3.311(6) 3_666 ?
N16 Cs4 3.575(6) 3 ?
N16 Cs5 3.431(6) 4_566 ?
N16 Na2 2.517(6) 2_545 ?
N16 C6 1.157(8) . ?
C1 Cs2 3.568(6) 3_676 ?
C1 Cs3 3.611(6) 3_666 ?
C1 Na3 3.098(6) 4_576 ?
C2 Cs3 3.490(6) 2_655 ?
C2 Cs5 3.880(6) 3_565 ?
C3 Cs2 3.573(6) 3_676 ?
C3 Cs3 3.476(6) 2_655 ?
C3 Cs4 3.854(6) 3_565 ?
C4 Cs3 3.615(6) 3_666 ?
C4 Cs4 3.700(5) 2 ?
C6 Cs2 3.470(6) 3_666 ?
C6 Cs4 3.794(6) 3 ?
C6 Cs5 3.864(6) 4_566 ?
C7 Cs2 3.610(6) 3_666 ?
C7 Cs4 3.912(6) 3 ?
C8 Cs4 3.861(6) 3_565 ?
C8 Cs5 3.622(6) 3_565 ?
C9 Cs1 3.736(6) 4_565 ?
C10 Cs1 3.815(6) 3_666 ?
C10 Cs3 3.595(6) 2_655 ?
C12 Cs5 3.719(6) 3_565 ?
C14 Cs1 3.753(6) 3_666 ?
C14 Cs3 3.697(6) 3_666 ?
C15 Cs4 3.661(6) 3 ?
C16 Cs5 3.763(6) 4_566 ?

loop_
_twin_individual_id
_twin_individual_mass_fraction_refined
1 0.9225(11)
2 0.0775(11)
